data_4116374
loop_
_publ_author_name
'Eaton, Philip E.'
'Pramod, Kakumanu'
'Emrick, Todd'
'Gilardi, Richard'

_publ_contact_author
;
      Richard Gilardi
      Laboratory for the Structure of Matter
      The Naval Research Laboratory, Code 6030
      Washington, D. C. ; USA 20375-5341
;
_publ_contact_author_email gilardi@nrl.navy.mil
_publ_contact_author_fax '202 767 6874'
_publ_contact_author_phone '202 404 2135'
_publ_section_title
;
 Building with Cubane-1,4-diyl. Synthesis of Aryl-Substituted Cubanes,
 p-[n]Cubyls, and Cubane-Separated Bis(arenes)1
;
_journal_coden_ASTM JACSAT
_journal_issue 17
_journal_name_full 'Journal of the American Chemical Society'
_journal_page_first 4111
_journal_page_last 4123
_journal_paper_doi 10.1021/ja983441f
_journal_volume 121
_journal_year 1999
_chemical_formula_sum 'C22 H18'
_chemical_formula_weight 282.36
_chemical_name_common Phenylbicubane
_chemical_name_systematic 1-Phenyl-p-[2]cubyl
_space_group_IT_number 14
_symmetry_cell_setting monoclinic
_symmetry_space_group_name_Hall '-P 2yn'
_symmetry_space_group_name_H-M 'P 1 21/n 1'
_atom_sites_solution_hydrogens geom
_atom_sites_solution_primary direct
_atom_sites_solution_secondary difmap
_audit_creation_method SHELXL
_cell_angle_alpha 90.00
_cell_angle_beta 107.52(4)
_cell_angle_gamma 90.00
_cell_formula_units_Z 4
_cell_length_a 5.889(4)
_cell_length_b 34.220(11)
_cell_length_c 7.690(3)
_cell_measurement_reflns_used 29
_cell_measurement_temperature 293(2)
_cell_measurement_theta_max 27.60
_cell_measurement_theta_min 5.16
_cell_volume 1477.8(13)
_computing_cell_refinement 'Siemens XSCANS'
_computing_data_collection 'Siemens XSCANS'
_computing_data_reduction 'Siemens SHELXTL'
_computing_molecular_graphics 'Siemens SHELXTL'
_computing_publication_material 'Siemens SHELXTL'
_computing_structure_refinement 'SHELXL-93 (Sheldrick, 1993)'
_computing_structure_solution 'SHELXS-86 (Sheldrick, 1990)'
_diffrn_ambient_temperature 293(2)
_diffrn_measurement_device 'Siemens P4'
_diffrn_measurement_method '\w scans'
_diffrn_radiation_monochromator graphite
_diffrn_radiation_source 'fine-focus sealed tube'
_diffrn_radiation_type CuK\a
_diffrn_radiation_wavelength 1.54178
_diffrn_reflns_av_R_equivalents 0.0381
_diffrn_reflns_av_sigmaI/netI 0.0968
_diffrn_reflns_limit_h_max 5
_diffrn_reflns_limit_h_min 0
_diffrn_reflns_limit_k_max 31
_diffrn_reflns_limit_k_min -31
_diffrn_reflns_limit_l_max 6
_diffrn_reflns_limit_l_min -7
_diffrn_reflns_number 2746
_diffrn_reflns_theta_max 45.00
_diffrn_reflns_theta_min 2.58
_diffrn_standards_interval_count 97
_diffrn_standards_number 3
_exptl_absorpt_coefficient_mu 0.539
_exptl_absorpt_correction_T_max 0.9893
_exptl_absorpt_correction_T_min 0.8901
_exptl_absorpt_correction_type integration
_exptl_crystal_colour clear_colorless
_exptl_crystal_density_diffrn 1.269
_exptl_crystal_description v_thin_plate
_exptl_crystal_F_000 600
_exptl_crystal_size_max .02
_exptl_crystal_size_mid .36
_exptl_crystal_size_min .26
_refine_diff_density_max 0.328
_refine_diff_density_min -0.264
_refine_diff_density_rms 0.068
_refine_ls_extinction_coef 0.0031(10)
_refine_ls_extinction_expression Fc^*^=kFc[1+0.001xFc^2^\l^3^/sin(2\q)]^-1/4^
_refine_ls_extinction_method SHELXL
_refine_ls_goodness_of_fit_all 1.049
_refine_ls_goodness_of_fit_obs 1.165
_refine_ls_matrix_type full
_refine_ls_number_parameters 200
_refine_ls_number_reflns 1188
_refine_ls_number_restraints 0
_refine_ls_restrained_S_all 1.128
_refine_ls_restrained_S_obs 1.165
_refine_ls_R_factor_all 0.1432
_refine_ls_R_factor_obs 0.0771
_refine_ls_shift/esd_max 0.005
_refine_ls_shift/esd_mean 0.001
_refine_ls_structure_factor_coef Fsqd
_refine_ls_weighting_details 'w=1/[\s^2^(Fo^2^)+(0.1289P)^2^+1.1626P] where P=(Fo^2^+2Fc^2^)/3'
_refine_ls_weighting_scheme calc
_refine_ls_wR_factor_all 0.2674
_refine_ls_wR_factor_obs 0.1913
_reflns_number_observed 660
_reflns_number_total 1195
_reflns_observed_criterion >2sigma(I)
_cod_data_source_file ja983441f_5.cif
_cod_data_source_block eat37x3a
_cod_depositor_comments
;
The following automatic conversions were performed:

'_refine_ls_weighting_scheme' value 'calc
w=1/[\s^2^(Fo^2^)+(0.1289P)^2^+1.1626P] where P=(Fo^2^+2Fc^2^)/3' was
changed to 'calc'. New tag '_refine_ls_weighting_details' was
created. The value of the new tag was set to
'w=1/[\s^2^(Fo^2^)+(0.1289P)^2^+1.1626P] where P=(Fo^2^+2Fc^2^)/3'.

Automatic conversion script
Id: cif_fix_values 3143 2015-03-26 13:38:13Z robertas 
;
_cod_original_cell_volume 1477.7(13)
_cod_database_code 4116374

loop_
_symmetry_equiv_pos_as_xyz
'x, y, z'
'-x+1/2, y+1/2, -z+1/2'
'-x, -y, -z'
'x-1/2, -y-1/2, z-1/2'

loop_
_atom_site_aniso_label
_atom_site_aniso_U_11
_atom_site_aniso_U_22
_atom_site_aniso_U_33
_atom_site_aniso_U_23
_atom_site_aniso_U_13
_atom_site_aniso_U_12
C1A 0.047(6) 0.058(6) 0.045(6) 0.007(5) 0.002(5) -0.006(5)
C2A 0.054(6) 0.067(6) 0.046(6) -0.006(5) 0.013(5) -0.005(5)
C3A 0.064(6) 0.072(6) 0.044(6) -0.009(5) 0.013(5) -0.014(6)
C4A 0.052(6) 0.052(6) 0.037(6) -0.006(5) 0.009(5) -0.008(5)
C5A 0.064(6) 0.054(6) 0.051(6) -0.003(5) 0.006(5) -0.008(5)
C6A 0.062(6) 0.065(6) 0.044(6) 0.004(5) 0.019(5) -0.005(5)
C7A 0.057(6) 0.071(7) 0.049(6) -0.003(5) 0.012(5) 0.001(5)
C8A 0.065(6) 0.049(6) 0.054(6) 0.001(5) 0.015(5) -0.010(5)
C1B 0.046(6) 0.060(6) 0.033(6) 0.003(5) -0.003(5) -0.007(5)
C2B 0.070(7) 0.074(7) 0.039(6) -0.010(5) 0.008(5) -0.007(5)
C3B 0.062(7) 0.085(7) 0.047(6) 0.004(5) -0.010(6) 0.009(6)
C4B 0.066(7) 0.067(6) 0.051(6) -0.012(5) 0.004(6) 0.002(6)
C5B 0.079(7) 0.052(6) 0.061(7) 0.005(5) 0.008(6) -0.013(6)
C6B 0.065(7) 0.061(6) 0.061(7) 0.000(5) 0.002(6) 0.009(5)
C7B 0.080(8) 0.080(7) 0.047(6) -0.001(5) 0.014(6) 0.005(6)
C8B 0.072(7) 0.062(6) 0.043(6) 0.007(5) 0.010(5) 0.004(5)
C1C 0.068(8) 0.063(6) 0.049(7) -0.003(6) 0.021(6) 0.001(6)
C2C 0.057(7) 0.070(7) 0.077(8) 0.008(6) 0.027(6) -0.001(6)
C3C 0.059(8) 0.059(7) 0.101(9) -0.009(7) 0.002(8) -0.013(6)
C4C 0.126(12) 0.073(8) 0.067(9) -0.021(6) -0.012(9) -0.030(8)
C5C 0.105(10) 0.089(9) 0.079(9) -0.025(8) 0.004(8) -0.020(8)
C6C 0.059(6) 0.075(7) 0.060(7) -0.010(6) -0.003(6) -0.008(6)

loop_
_atom_site_label
_atom_site_type_symbol
_atom_site_fract_x
_atom_site_fract_y
_atom_site_fract_z
_atom_site_U_iso_or_equiv
_atom_site_thermal_displace_type
_atom_site_occupancy
_atom_site_calc_flag
_atom_site_refinement_flags
C1A C 0.2284(14) 0.1022(2) 0.0026(10) 0.053(2) Uani 1 d .
C2A C 0.1322(15) 0.1394(2) 0.0766(10) 0.056(2) Uani 1 d .
H2AA H -0.0316(15) 0.1491(2) 0.0327(10) 0.067 Uiso 1 calc R
C3A C 0.2621(16) 0.1260(2) 0.2763(11) 0.061(3) Uani 1 d .
H3AA H 0.1902(16) 0.1257(2) 0.3759(11) 0.073 Uiso 1 calc R
C4A C 0.4871(15) 0.1497(2) 0.2769(10) 0.048(2) Uani 1 d .
C5A C 0.3581(15) 0.1624(2) 0.0726(11) 0.059(3) Uani 1 d .
H5AA H 0.3575(15) 0.1890(2) 0.0248(11) 0.071 Uiso 1 calc R
C6A C 0.4521(14) 0.1260(2) -0.0018(11) 0.056(2) Uani 1 d .
H6AA H 0.5232(14) 0.1259(2) -0.1018(11) 0.068 Uiso 1 calc R
C7A C 0.5808(15) 0.1133(2) 0.1984(11) 0.060(3) Uani 1 d .
H7AA H 0.7450(15) 0.1037(2) 0.2418(11) 0.072 Uiso 1 calc R
C8A C 0.3605(14) 0.0894(2) 0.2023(10) 0.056(3) Uani 1 d .
H8AA H 0.3641(14) 0.0628(2) 0.2502(10) 0.068 Uiso 1 calc R
C1B C 0.0828(14) 0.0769(2) -0.1445(10) 0.049(2) Uani 1 d .
C2B C -0.1574(16) 0.0568(2) -0.1425(11) 0.063(3) Uani 1 d .
H2BA H -0.2271(16) 0.0573(2) -0.0418(11) 0.076 Uiso 1 calc R
C3B C -0.2785(16) 0.0713(3) -0.3402(11) 0.070(3) Uani 1 d .
H3BA H -0.4378(16) 0.0829(3) -0.3837(11) 0.085 Uiso 1 calc R
C4B C -0.1979(16) 0.0341(3) -0.4199(12) 0.064(3) Uani 1 d .
H4BA H -0.2998(16) 0.0183(3) -0.5193(12) 0.077 Uiso 1 d R
C5B C -0.0757(17) 0.0194(2) -0.2256(12) 0.067(3) Uani 1 d .
H5BA H -0.0880(17) -0.0073(2) -0.1839(12) 0.080 Uiso 1 calc R
C6B C 0.1596(17) 0.0392(2) -0.2264(12) 0.066(3) Uani 1 d .
H6BA H 0.3175(17) 0.0271(2) -0.1838(12) 0.079 Uiso 1 calc R
C7B C 0.0399(17) 0.0549(3) -0.4232(12) 0.070(3) Uani 1 d .
H7BA H 0.1093(17) 0.0543(3) -0.5242(12) 0.085 Uiso 1 calc R
C8B C -0.0428(15) 0.0922(3) -0.3419(10) 0.061(3) Uani 1 d .
H8BA H -0.0323(15) 0.1189(3) -0.3839(10) 0.073 Uiso 1 calc R
C1C C 0.6240(18) 0.1758(3) 0.4184(13) 0.059(3) Uani 1 d .
C2C C 0.8264(18) 0.1948(3) 0.4122(14) 0.067(3) Uani 1 d .
H2CA H 0.8780(18) 0.1912(3) 0.3103(14) 0.080 Uiso 1 calc R
C3C C 0.9581(18) 0.2189(3) 0.5506(19) 0.078(3) Uani 1 d .
H3CA H 1.0954(18) 0.2309(3) 0.5406(19) 0.094 Uiso 1 calc R
C4C C 0.8864(27) 0.2253(3) 0.7028(16) 0.098(4) Uani 1 d .
H4CA H 0.9732(27) 0.2417(3) 0.7954(16) 0.117 Uiso 1 d R
C5C C 0.6895(24) 0.2066(3) 0.7122(15) 0.096(4) Uani 1 d .
H5CA H 0.6383(24) 0.2102(3) 0.8142(15) 0.116 Uiso 1 calc R
C6C C 0.5617(16) 0.1822(3) 0.5751(14) 0.069(3) Uani 1 d .
H6CA H 0.4282(16) 0.1696(3) 0.5887(14) 0.083 Uiso 1 calc R

loop_
_atom_type_symbol
_atom_type_description
_atom_type_scat_dispersion_real
_atom_type_scat_dispersion_imag
_atom_type_scat_source
C C 0.0181 0.0091 'International Tables Vol C Tables 4.2.6.8 and 6.1.1.4'
H H 0.0000 0.0000 'International Tables Vol C Tables 4.2.6.8 and 6.1.1.4'

loop_
_geom_angle_atom_site_label_1
_geom_angle_atom_site_label_2
_geom_angle_atom_site_label_3
_geom_angle
C1B C1A C6A 126.1(7)
C1B C1A C8A 126.3(7)
C6A C1A C8A 89.6(6)
C1B C1A C2A 124.3(7)
C6A C1A C2A 89.1(6)
C8A C1A C2A 89.8(6)
C5A C2A C3A 90.0(6)
C5A C2A C1A 90.0(6)
C3A C2A C1A 89.8(6)
C4A C3A C8A 90.6(6)
C4A C3A C2A 90.8(6)
C8A C3A C2A 90.1(6)
C1C C4A C3A 127.3(8)
C1C C4A C7A 127.0(8)
C3A C4A C7A 89.0(6)
C1C C4A C5A 124.5(7)
C3A C4A C5A 89.2(6)
C7A C4A C5A 87.4(6)
C6A C5A C2A 90.1(6)
C6A C5A C4A 91.5(6)
C2A C5A C4A 89.9(6)
C5A C6A C1A 90.8(6)
C5A C6A C7A 88.9(6)
C1A C6A C7A 89.8(6)
C8A C7A C4A 91.1(6)
C8A C7A C6A 90.3(6)
C4A C7A C6A 92.2(6)
C7A C8A C3A 89.4(6)
C7A C8A C1A 90.3(6)
C3A C8A C1A 90.3(6)
C1A C1B C6B 128.4(7)
C1A C1B C8B 122.9(7)
C6B C1B C8B 89.7(6)
C1A C1B C2B 124.3(7)
C6B C1B C2B 90.8(6)
C8B C1B C2B 89.5(6)
C3B C2B C5B 88.2(6)
C3B C2B C1B 90.0(6)
C5B C2B C1B 88.0(6)
C4B C3B C2B 91.1(6)
C4B C3B C8B 89.6(7)
C2B C3B C8B 90.4(6)
C5B C4B C3B 89.7(6)
C5B C4B C7B 90.3(7)
C3B C4B C7B 90.9(7)
C4B C5B C6B 90.6(7)
C4B C5B C2B 91.1(6)
C6B C5B C2B 91.7(6)
C5B C6B C1B 89.5(6)
C5B C6B C7B 90.6(7)
C1B C6B C7B 90.4(6)
C6B C7B C8B 89.8(6)
C6B C7B C4B 88.5(7)
C8B C7B C4B 88.6(7)
C7B C8B C3B 90.9(7)
C7B C8B C1B 90.1(6)
C3B C8B C1B 90.1(6)
C2C C1C C6C 114.8(9)
C2C C1C C4A 124.0(10)
C6C C1C C4A 121.3(9)
C1C C2C C3C 123.2(9)
C4C C3C C2C 120.2(10)
C5C C4C C3C 117.4(10)
C4C C5C C6C 121.9(11)
C5C C6C C1C 122.5(10)

loop_
_geom_bond_atom_site_label_1
_geom_bond_atom_site_label_2
_geom_bond_distance
C1A C1B 1.477(10)
C1A C6A 1.557(10)
C1A C8A 1.560(10)
C1A C2A 1.567(10)
C2A C5A 1.555(10)
C2A C3A 1.564(11)
C3A C4A 1.553(11)
C3A C8A 1.557(11)
C4A C1C 1.450(11)
C4A C7A 1.556(11)
C4A C5A 1.586(10)
C5A C6A 1.544(10)
C6A C7A 1.558(10)
C7A C8A 1.541(11)
C1B C6B 1.560(10)
C1B C8B 1.564(10)
C1B C2B 1.577(11)
C2B C3B 1.554(10)
C2B C5B 1.568(11)
C3B C4B 1.548(11)
C3B C8B 1.564(11)
C4B C5B 1.534(11)
C4B C7B 1.577(12)
C5B C6B 1.544(11)
C6B C7B 1.560(11)
C7B C8B 1.562(11)
C1C C2C 1.370(11)
C1C C6C 1.379(11)
C2C C3C 1.386(12)
C3C C4C 1.376(13)
C4C C5C 1.345(13)
C5C C6C 1.377(12)

loop_
_geom_torsion_atom_site_label_1
_geom_torsion_atom_site_label_2
_geom_torsion_atom_site_label_3
_geom_torsion_atom_site_label_4
_geom_torsion
C2C C1C C4A C3A 177.5(8)
C2A C1A C1B C6B -179.2(7)

loop_
_cod_related_entry_id
_cod_related_entry_database
_cod_related_entry_code
1 ChemSpider 4423805
